data_2014081
loop_
_publ_author_name
'Kang, Sung Kwon'
'Choi, Sung-Nak'
'Lee, Yong-Min'

_publ_section_title Dichloro[(6<i>R</i>,7<i>S</i>,8<i>S</i>,14<i>S</i>)-(--)-sparteine-\k^2^<i>N</i>,<i>N</i>']nickel(II)
_journal_issue 4
_journal_name_full 'Acta Crystallographica Section C'
_journal_page_first m174
_journal_page_last m176
_journal_paper_doi 10.1107/S0108270104004494
_journal_volume 60
_journal_year 2004
_chemical_formula_iupac '[Ni Cl2 (C15 H26 N2)]'
_chemical_formula_moiety 'C15 H26 Cl2 N2 Ni'
_chemical_formula_sum 'C15 H26 Cl2 N2 Ni'
_chemical_formula_weight 363.99
_chemical_name_common 'nickel(II) (-)-sparteine dichloride'
_chemical_name_systematic ' dichloro[(-)-sparteine-N,N']nickel(II)'
_space_group_IT_number 19
_symmetry_cell_setting orthorhombic
_symmetry_space_group_name_Hall 'P 2ac 2ab'
_symmetry_space_group_name_H-M 'P 21 21 21'
_atom_sites_solution_hydrogens geom
_atom_sites_solution_primary direct
_atom_sites_solution_secondary difmap
_audit_creation_method SHELXL-97
_cell_angle_alpha 90.00
_cell_angle_beta 90.00
_cell_angle_gamma 90.00
_cell_formula_units_Z 4
_cell_length_a 11.1357(17)
_cell_length_b 11.8679(14)
_cell_length_c 12.3278(19)
_cell_measurement_reflns_used 24
_cell_measurement_temperature 293(2)
_cell_measurement_theta_max 12.61
_cell_measurement_theta_min 11.46
_cell_volume 1629.2(4)
_computing_cell_refinement 'CAD-4 Express'
_computing_data_collection 'CAD-4 Express (Enraf--Nonius, 1994)'
_computing_data_reduction 'XCAD4 (Harms & Wocadlo, 1995)'
_computing_molecular_graphics 'Ortep-3 for Windows (Farrugia, 1997)'
_computing_publication_material 'WinGX (Farrugia, 1999)'
_computing_structure_refinement 'SHELXL97 (Sheldrick, 1997)'
_computing_structure_solution 'SHELXS97 (Sheldrick, 1997)'
_diffrn_ambient_temperature 293(2)
_diffrn_measured_fraction_theta_full 1.000
_diffrn_measured_fraction_theta_max 1.000
_diffrn_measurement_device_type 'Enraf Nonius CAD4'
_diffrn_measurement_method 'Non-profiled \w/2\q scans'
_diffrn_radiation_monochromator graphite
_diffrn_radiation_source 'fine-focus sealed tube'
_diffrn_radiation_type MoK\a
_diffrn_radiation_wavelength 0.71073
_diffrn_reflns_av_R_equivalents 0.0370
_diffrn_reflns_av_sigmaI/netI 0.0667
_diffrn_reflns_limit_h_max 14
_diffrn_reflns_limit_h_min -14
_diffrn_reflns_limit_k_max 15
_diffrn_reflns_limit_k_min 0
_diffrn_reflns_limit_l_max 16
_diffrn_reflns_limit_l_min 0
_diffrn_reflns_number 4063
_diffrn_reflns_theta_full 27.49
_diffrn_reflns_theta_max 27.49
_diffrn_reflns_theta_min 2.38
_diffrn_standards_decay_% 4
_diffrn_standards_interval_count 400
_diffrn_standards_number 3
_exptl_absorpt_coefficient_mu 1.511
_exptl_absorpt_correction_T_max 0.6722
_exptl_absorpt_correction_T_min 0.6115
_exptl_absorpt_correction_type '\y scan'
_exptl_absorpt_process_details '(North et al., 1968)'
_exptl_crystal_colour 'dark violet'
_exptl_crystal_density_diffrn 1.484
_exptl_crystal_density_method 'not measured'
_exptl_crystal_description block
_exptl_crystal_F_000 768
_exptl_crystal_size_max 0.3
_exptl_crystal_size_mid 0.3
_exptl_crystal_size_min 0.26
_refine_diff_density_max 0.640
_refine_diff_density_min -0.499
_refine_ls_abs_structure_details 'Flack (1983), 1597 Friedel pairs'
_refine_ls_abs_structure_Flack 0.00(3)
_refine_ls_extinction_method none
_refine_ls_goodness_of_fit_ref 1.030
_refine_ls_hydrogen_treatment constr
_refine_ls_matrix_type full
_refine_ls_number_parameters 181
_refine_ls_number_reflns 3730
_refine_ls_number_restraints 0
_refine_ls_restrained_S_all 1.030
_refine_ls_R_factor_all 0.0841
_refine_ls_R_factor_gt 0.0552
_refine_ls_shift/su_max <0.001
_refine_ls_shift/su_mean 0.000
_refine_ls_structure_factor_coef Fsqd
_refine_ls_weighting_details 'calc w=1/[\s^2^(Fo^2^)+(0.0655P)^2^] where P=(Fo^2^+2Fc^2^)/3'
_refine_ls_weighting_scheme calc
_refine_ls_wR_factor_gt 0.1174
_refine_ls_wR_factor_ref 0.1297
_reflns_number_gt 2855
_reflns_number_total 3730
_reflns_threshold_expression I>2\s(I)
_cod_data_source_file ta1437.cif
_cod_data_source_block I
_cod_database_code 2014081
_cod_database_fobs_code 2014081

loop_
_symmetry_equiv_pos_as_xyz
'x, y, z'
'-x+1/2, -y, z+1/2'
'x+1/2, -y+1/2, -z'
'-x, y+1/2, -z+1/2'

loop_
_atom_site_label
_atom_site_fract_x
_atom_site_fract_y
_atom_site_fract_z
_atom_site_U_iso_or_equiv
_atom_site_adp_type
_atom_site_calc_flag
_atom_site_refinement_flags
_atom_site_occupancy
_atom_site_disorder_assembly
_atom_site_disorder_group
_atom_site_type_symbol
Ni 0.19791(6) 0.26426(5) 0.12988(5) 0.02943(17) Uani d . 1 . . Ni
Cl1 0.18039(17) 0.43613(12) 0.05722(11) 0.0546(4) Uani d . 1 . . Cl
Cl2 0.21219(16) 0.11399(12) 0.02154(11) 0.0485(4) Uani d . 1 . . Cl
N1 0.3053(4) 0.2910(3) 0.2606(3) 0.0284(8) Uani d . 1 . . N
C2 0.4278(5) 0.3240(5) 0.2233(5) 0.0394(13) Uani d . 1 . . C
H2A 0.4763 0.3441 0.2857 0.047 Uiso calc R 1 . . H
H2B 0.4217 0.3899 0.1770 0.047 Uiso calc R 1 . . H
C3 0.4886(5) 0.2306(5) 0.1619(4) 0.0423(13) Uani d . 1 . . C
H3A 0.5683 0.2549 0.1402 0.051 Uiso calc R 1 . . H
H3B 0.4432 0.2139 0.0968 0.051 Uiso calc R 1 . . H
C4 0.4986(5) 0.1255(5) 0.2303(5) 0.0466(15) Uani d . 1 . . C
H4A 0.5535 0.1389 0.2901 0.056 Uiso calc R 1 . . H
H4B 0.5308 0.0645 0.1868 0.056 Uiso calc R 1 . . H
C5 0.3756(5) 0.0919(5) 0.2749(5) 0.0422(14) Uani d . 1 . . C
H5A 0.3252 0.0664 0.2156 0.051 Uiso calc R 1 . . H
H5B 0.3852 0.0298 0.3252 0.051 Uiso calc R 1 . . H
C6 0.3145(5) 0.1894(4) 0.3323(4) 0.0342(11) Uani d . 1 . . C
H6 0.3671 0.2106 0.3927 0.041 Uiso calc R 1 . . H
C7 0.1920(5) 0.1625(4) 0.3820(4) 0.0369(11) Uani d . 1 . . C
H7 0.2021 0.0968 0.4293 0.044 Uiso calc R 1 . . H
C8 0.1344(5) 0.3603(4) 0.3768(5) 0.0350(12) Uani d . 1 . . C
H8 0.1115 0.4252 0.4213 0.042 Uiso calc R 1 . . H
N9 0.0584(3) 0.2328(3) 0.2311(3) 0.0259(8) Uani d . 1 . . N
C10 -0.0454(5) 0.2062(5) 0.1577(4) 0.0374(13) Uani d . 1 . . C
H10A -0.0296 0.1350 0.1217 0.045 Uiso calc R 1 . . H
H10B -0.0501 0.2638 0.1020 0.045 Uiso calc R 1 . . H
C11 -0.1655(5) 0.1987(5) 0.2140(5) 0.0438(14) Uani d . 1 . . C
H11A -0.1644 0.1373 0.2659 0.053 Uiso calc R 1 . . H
H11B -0.2279 0.1835 0.1612 0.053 Uiso calc R 1 . . H
C12 -0.1920(5) 0.3087(5) 0.2721(4) 0.0423(13) Uani d . 1 . . C
H12A -0.2681 0.3032 0.3100 0.051 Uiso calc R 1 . . H
H12B -0.1976 0.3696 0.2199 0.051 Uiso calc R 1 . . H
C13 -0.0919(5) 0.3329(5) 0.3525(4) 0.0391(13) Uani d . 1 . . C
H13A -0.0915 0.2750 0.4080 0.047 Uiso calc R 1 . . H
H13B -0.1071 0.4047 0.3876 0.047 Uiso calc R 1 . . H
C14 0.0313(5) 0.3366(4) 0.2970(4) 0.0304(11) Uani d . 1 . . C
H14 0.0293 0.3999 0.2460 0.037 Uiso calc R 1 . . H
C15 0.2538(5) 0.3868(5) 0.3236(4) 0.0381(13) Uani d . 1 . . C
H15A 0.2434 0.4506 0.2753 0.046 Uiso calc R 1 . . H
H15B 0.3107 0.4087 0.3793 0.046 Uiso calc R 1 . . H
C16 0.0913(5) 0.1345(4) 0.2999(5) 0.0345(12) Uani d . 1 . . C
H16A 0.1176 0.0732 0.2537 0.041 Uiso calc R 1 . . H
H16B 0.0208 0.1093 0.3392 0.041 Uiso calc R 1 . . H
C17 0.1512(5) 0.2596(5) 0.4519(4) 0.0448(14) Uani d . 1 . . C
H17A 0.2110 0.2763 0.5068 0.054 Uiso calc R 1 . . H
H17B 0.0762 0.2413 0.4878 0.054 Uiso calc R 1 . . H

loop_
_atom_site_aniso_label
_atom_site_aniso_U_11
_atom_site_aniso_U_22
_atom_site_aniso_U_33
_atom_site_aniso_U_12
_atom_site_aniso_U_13
_atom_site_aniso_U_23
Ni 0.0364(3) 0.0332(3) 0.0186(3) -0.0020(3) 0.0027(3) -0.0004(3)
Cl1 0.0840(13) 0.0449(8) 0.0351(7) 0.0023(8) 0.0051(8) 0.0147(6)
Cl2 0.0677(11) 0.0446(7) 0.0332(6) 0.0047(8) 0.0037(7) -0.0119(6)
N1 0.030(2) 0.028(2) 0.0268(19) -0.0001(19) 0.0025(19) 0.0004(15)
C2 0.037(3) 0.042(3) 0.039(3) -0.010(2) 0.001(3) 0.004(3)
C3 0.034(3) 0.050(3) 0.044(3) 0.000(3) 0.004(2) 0.004(3)
C4 0.037(3) 0.051(4) 0.052(4) 0.012(3) 0.003(3) 0.007(3)
C5 0.040(3) 0.039(3) 0.048(3) 0.010(3) 0.004(3) 0.014(3)
C6 0.034(3) 0.041(3) 0.027(2) 0.001(3) 0.000(2) 0.007(2)
C7 0.036(3) 0.047(3) 0.028(2) 0.007(3) 0.003(3) 0.014(2)
C8 0.039(3) 0.039(3) 0.027(3) 0.003(2) -0.001(3) -0.016(3)
N9 0.026(2) 0.029(2) 0.0221(18) 0.0000(18) -0.0013(15) 0.0050(18)
C10 0.035(3) 0.041(3) 0.036(3) -0.005(2) -0.006(2) -0.008(2)
C11 0.034(3) 0.054(3) 0.043(3) -0.006(2) -0.008(2) 0.007(3)
C12 0.032(3) 0.054(3) 0.041(3) 0.006(3) 0.001(3) 0.011(3)
C13 0.043(3) 0.049(3) 0.025(3) 0.007(3) 0.009(2) -0.002(2)
C14 0.037(3) 0.031(3) 0.024(2) 0.002(2) 0.000(2) 0.002(2)
C15 0.041(3) 0.040(3) 0.034(3) -0.001(2) -0.005(2) -0.013(3)
C16 0.036(3) 0.029(3) 0.039(3) 0.001(2) 0.006(2) 0.011(2)
C17 0.044(3) 0.069(4) 0.021(2) 0.006(3) 0.001(2) 0.003(3)

loop_
_atom_type_symbol
_atom_type_description
_atom_type_scat_dispersion_real
_atom_type_scat_dispersion_imag
_atom_type_scat_source
C C 0.0033 0.0016 'International Tables Vol C Tables 4.2.6.8 and 6.1.1.4'
H H 0.0000 0.0000 'International Tables Vol C Tables 4.2.6.8 and 6.1.1.4'
Cl Cl 0.1484 0.1585 'International Tables Vol C Tables 4.2.6.8 and 6.1.1.4'
N N 0.0061 0.0033 'International Tables Vol C Tables 4.2.6.8 and 6.1.1.4'
Ni Ni 0.3393 1.1124 'International Tables Vol C Tables 4.2.6.8 and 6.1.1.4'

loop_
_geom_angle_atom_site_label_1
_geom_angle_atom_site_label_2
_geom_angle_atom_site_label_3
_geom_angle
_geom_angle_publ_flag
N1 Ni N9 89.51(16) yes
N1 Ni Cl1 103.10(11) yes
N1 Ni Cl2 123.85(12) yes
N9 Ni Cl1 110.35(12) yes
N9 Ni Cl2 105.99(12) yes
Cl1 Ni Cl2 119.67(6) yes
C15 N1 C2 108.1(4) ?
C15 N1 C6 109.4(4) ?
C2 N1 C6 109.3(4) ?
C15 N1 Ni 107.8(3) ?
C2 N1 Ni 109.5(3) ?
C6 N1 Ni 112.5(3) ?
N1 C2 C3 111.9(4) ?
N1 C2 H2A 109.2 ?
C3 C2 H2A 109.2 ?
N1 C2 H2B 109.2 ?
C3 C2 H2B 109.2 ?
H2A C2 H2B 107.9 ?
C2 C3 C4 111.2(4) ?
C2 C3 H3A 109.4 ?
C4 C3 H3A 109.4 ?
C2 C3 H3B 109.4 ?
C4 C3 H3B 109.4 ?
H3A C3 H3B 108.0 ?
C3 C4 C5 110.5(5) ?
C3 C4 H4A 109.6 ?
C5 C4 H4A 109.6 ?
C3 C4 H4B 109.6 ?
C5 C4 H4B 109.6 ?
H4A C4 H4B 108.1 ?
C6 C5 C4 111.8(5) ?
C6 C5 H5A 109.3 ?
C4 C5 H5A 109.3 ?
C6 C5 H5B 109.3 ?
C4 C5 H5B 109.3 ?
H5A C5 H5B 107.9 ?
N1 C6 C5 111.6(4) ?
N1 C6 C7 110.1(4) ?
C5 C6 C7 115.3(4) ?
N1 C6 H6 106.4 ?
C5 C6 H6 106.4 ?
C7 C6 H6 106.4 ?
C17 C7 C6 109.7(4) ?
C17 C7 C16 108.6(4) ?
C6 C7 C16 115.4(4) ?
C17 C7 H7 107.6 ?
C6 C7 H7 107.6 ?
C16 C7 H7 107.6 ?
C15 C8 C17 108.6(4) ?
C15 C8 C14 114.6(4) ?
C17 C8 C14 109.7(4) ?
C15 C8 H8 107.9 ?
C17 C8 H8 107.9 ?
C14 C8 H8 107.9 ?
C16 N9 C10 111.6(4) ?
C16 N9 C14 112.5(4) ?
C10 N9 C14 110.1(4) ?
C16 N9 Ni 107.9(3) ?
C10 N9 Ni 104.9(3) ?
C14 N9 Ni 109.6(3) ?
N9 C10 C11 114.6(4) ?
N9 C10 H10A 108.6 ?
C11 C10 H10A 108.6 ?
N9 C10 H10B 108.6 ?
C11 C10 H10B 108.6 ?
H10A C10 H10B 107.6 ?
C10 C11 C12 109.8(5) ?
C10 C11 H11A 109.7 ?
C12 C11 H11A 109.7 ?
C10 C11 H11B 109.7 ?
C12 C11 H11B 109.7 ?
H11A C11 H11B 108.2 ?
C11 C12 C13 109.2(5) ?
C11 C12 H12A 109.8 ?
C13 C12 H12A 109.8 ?
C11 C12 H12B 109.8 ?
C13 C12 H12B 109.8 ?
H12A C12 H12B 108.3 ?
C12 C13 C14 111.7(4) ?
C12 C13 H13A 109.3 ?
C14 C13 H13A 109.3 ?
C12 C13 H13B 109.3 ?
C14 C13 H13B 109.3 ?
H13A C13 H13B 107.9 ?
N9 C14 C13 113.4(4) ?
N9 C14 C8 110.2(4) ?
C13 C14 C8 112.8(4) ?
N9 C14 H14 106.7 ?
C13 C14 H14 106.7 ?
C8 C14 H14 106.7 ?
N1 C15 C8 113.8(4) ?
N1 C15 H15A 108.8 ?
C8 C15 H15A 108.8 ?
N1 C15 H15B 108.8 ?
C8 C15 H15B 108.8 ?
H15A C15 H15B 107.7 ?
N9 C16 C7 112.5(4) ?
N9 C16 H16A 109.1 ?
C7 C16 H16A 109.1 ?
N9 C16 H16B 109.1 ?
C7 C16 H16B 109.1 ?
H16A C16 H16B 107.8 ?
C7 C17 C8 106.8(4) ?
C7 C17 H17A 110.4 ?
C8 C17 H17A 110.4 ?
C7 C17 H17B 110.4 ?
C8 C17 H17B 110.4 ?
H17A C17 H17B 108.6 ?

loop_
_geom_bond_atom_site_label_1
_geom_bond_atom_site_label_2
_geom_bond_site_symmetry_2
_geom_bond_distance
_geom_bond_publ_flag
Ni N1 . 2.032(4) yes
Ni N9 . 2.027(4) yes
Ni Cl1 . 2.2363(15) yes
Ni Cl2 . 2.2337(14) yes
N1 C2 . 1.492(7) yes
N1 C6 . 1.498(6) yes
N1 C15 . 1.491(6) yes
C2 C3 . 1.503(7) ?
C2 H2A . 0.9700 ?
C2 H2B . 0.9700 ?
C3 C4 . 1.510(8) ?
C3 H3A . 0.9700 ?
C3 H3B . 0.9700 ?
C4 C5 . 1.528(8) ?
C4 H4A . 0.9700 ?
C4 H4B . 0.9700 ?
C5 C6 . 1.517(7) ?
C5 H5A . 0.9700 ?
C5 H5B . 0.9700 ?
C6 C7 . 1.529(8) ?
C6 H6 . 0.9800 ?
C7 C17 . 1.510(8) ?
C7 C16 . 1.546(7) ?
C7 H7 . 0.9800 ?
C8 C15 . 1.516(8) ?
C8 C17 . 1.524(8) ?
C8 C14 . 1.538(7) ?
C8 H8 . 0.9800 ?
N9 C10 . 1.502(6) yes
N9 C14 . 1.506(6) yes
N9 C16 . 1.488(6) yes
C10 C11 . 1.510(8) ?
C10 H10A . 0.9700 ?
C10 H10B . 0.9700 ?
C11 C12 . 1.518(8) ?
C11 H11A . 0.9700 ?
C11 H11B . 0.9700 ?
C12 C13 . 1.518(8) ?
C12 H12A . 0.9700 ?
C12 H12B . 0.9700 ?
C13 C14 . 1.534(7) ?
C13 H13A . 0.9700 ?
C13 H13B . 0.9700 ?
C14 H14 . 0.9800 ?
C15 H15A . 0.9700 ?
C15 H15B . 0.9700 ?
C16 H16A . 0.9700 ?
C16 H16B . 0.9700 ?
C17 H17A . 0.9700 ?
C17 H17B . 0.9700 ?

loop_
_geom_torsion_atom_site_label_1
_geom_torsion_atom_site_label_2
_geom_torsion_atom_site_label_3
_geom_torsion_atom_site_label_4
_geom_torsion
N9 Ni N1 C15 -60.3(3)
Cl2 Ni N1 C15 -169.3(3)
Cl1 Ni N1 C15 50.5(3)
N9 Ni N1 C2 -177.7(3)
Cl2 Ni N1 C2 73.2(3)
Cl1 Ni N1 C2 -66.9(3)
N9 Ni N1 C6 60.5(3)
Cl2 Ni N1 C6 -48.6(4)
Cl1 Ni N1 C6 171.3(3)
C15 N1 C2 C3 178.1(4)
C6 N1 C2 C3 59.0(5)
Ni N1 C2 C3 -64.7(5)
N1 C2 C3 C4 -58.1(6)
C2 C3 C4 C5 53.6(7)
C3 C4 C5 C6 -52.3(7)
C15 N1 C6 C5 -175.4(4)
C2 N1 C6 C5 -57.2(6)
Ni N1 C6 C5 64.8(5)
C15 N1 C6 C7 55.1(5)
C2 N1 C6 C7 173.4(4)
Ni N1 C6 C7 -64.7(4)
C4 C5 C6 N1 54.9(6)
C4 C5 C6 C7 -178.5(4)
N1 C6 C7 C17 -62.1(5)
C5 C6 C7 C17 170.5(4)
N1 C6 C7 C16 61.1(6)
C5 C6 C7 C16 -66.3(6)
N1 Ni N9 C16 -60.3(3)
Cl2 Ni N9 C16 65.0(3)
Cl1 Ni N9 C16 -164.1(3)
N1 Ni N9 C10 -179.4(3)
Cl2 Ni N9 C10 -54.1(3)
Cl1 Ni N9 C10 76.8(3)
N1 Ni N9 C14 62.5(3)
Cl2 Ni N9 C14 -172.2(3)
Cl1 Ni N9 C14 -41.3(3)
C16 N9 C10 C11 73.2(6)
C14 N9 C10 C11 -52.5(6)
Ni N9 C10 C11 -170.2(4)
N9 C10 C11 C12 57.7(6)
C10 C11 C12 C13 -57.9(6)
C11 C12 C13 C14 56.7(6)
C16 N9 C14 C13 -75.8(5)
C10 N9 C14 C13 49.4(5)
Ni N9 C14 C13 164.2(3)
C16 N9 C14 C8 51.7(5)
C10 N9 C14 C8 176.9(4)
Ni N9 C14 C8 -68.3(4)
C12 C13 C14 N9 -53.5(6)
C12 C13 C14 C8 -179.6(4)
C15 C8 C14 N9 63.3(5)
C17 C8 C14 N9 -59.0(5)
C15 C8 C14 C13 -168.8(4)
C17 C8 C14 C13 68.8(5)
C2 N1 C15 C8 -173.8(4)
C6 N1 C15 C8 -54.8(6)
Ni N1 C15 C8 67.8(5)
C17 C8 C15 N1 58.2(6)
C14 C8 C15 N1 -64.8(6)
C10 N9 C16 C7 -175.9(4)
C14 N9 C16 C7 -51.6(5)
Ni N9 C16 C7 69.4(4)
C17 C7 C16 N9 57.6(5)
C6 C7 C16 N9 -66.2(6)
C6 C7 C17 C8 64.0(5)
C16 C7 C17 C8 -63.1(6)
C15 C8 C17 C7 -60.7(6)
C14 C8 C17 C7 65.2(6)
